data_1506740
loop_
_publ_author_name
'Charette, Andr\'e B'
'Mathieu, Simon'
'Martel, Jonathan'

_publ_section_title
;
 Electrophilic activation of lactams with Tf2O and pyridine: expedient
 synthesis of (+/-)-tetraponerine T4.
;
_journal_issue 24
_journal_name_full 'Organic letters'
_journal_page_first 5401
_journal_page_last 5404
_journal_paper_doi 10.1021/ol052069n
_journal_volume 7
_journal_year 2005
_chemical_compound_source 'Synthesized by the authors. See text'
_chemical_formula_moiety 'C9 H11 N2, C1 F3 O3 S'
_chemical_formula_sum 'C10 H11 F3 N2 O3 S'
_chemical_formula_weight 296.27
_chemical_name_systematic ?
_space_group_IT_number 7
_symmetry_cell_setting monoclinic
_symmetry_space_group_name_Hall 'P -2yac'
_symmetry_space_group_name_H-M 'P 1 n 1'
_atom_sites_solution_hydrogens geom
_atom_sites_solution_primary direct
_atom_sites_solution_secondary difmap
_audit_creation_method SHELXL-97
_cell_angle_alpha 90.00
_cell_angle_beta 91.777(4)
_cell_angle_gamma 90.00
_cell_formula_units_Z 4
_cell_length_a 9.3647(7)
_cell_length_b 10.3859(7)
_cell_length_c 13.1874(8)
_cell_measurement_reflns_used 4205
_cell_measurement_temperature 100(2)
_cell_measurement_theta_max 137.18
_cell_measurement_theta_min 8.51
_cell_volume 1282.00(15)
_computing_cell_refinement 'SMART (Bruker, 2001)'
_computing_data_collection 'SMART (Bruker, 2001)'
_computing_data_reduction 'SAINT (Bruker, 2003)'
_computing_molecular_graphics 'SHELXTL (Bruker, 1997)'
_computing_publication_material 'UdMX (local program)'
_computing_structure_refinement 'SHELXL97 (Sheldrick, 1997)'
_computing_structure_solution 'SHELXS97 (Sheldrick, 1997)'
_diffrn_ambient_temperature 100(2)
_diffrn_measured_fraction_theta_full 0.994
_diffrn_measured_fraction_theta_max 0.994
_diffrn_measurement_device_type 'Bruker Smart 6000'
_diffrn_measurement_method \w
_diffrn_radiation_monochromator graphite
_diffrn_radiation_source 'rotating anode'
_diffrn_radiation_type CuK\a
_diffrn_radiation_wavelength 1.54178
_diffrn_reflns_av_R_equivalents 0.139
_diffrn_reflns_av_sigmaI/netI 0.0685
_diffrn_reflns_limit_h_max 11
_diffrn_reflns_limit_h_min -11
_diffrn_reflns_limit_k_max 12
_diffrn_reflns_limit_k_min -12
_diffrn_reflns_limit_l_max 15
_diffrn_reflns_limit_l_min -15
_diffrn_reflns_number 33467
_diffrn_reflns_theta_full 69.01
_diffrn_reflns_theta_max 69.01
_diffrn_reflns_theta_min 4.26
_diffrn_standards_decay_% 0.00
_diffrn_standards_number 59
_exptl_absorpt_coefficient_mu 2.692
_exptl_absorpt_correction_T_max 0.9500
_exptl_absorpt_correction_T_min 0.7700
_exptl_absorpt_correction_type multi-scan
_exptl_absorpt_process_details 'Twinabs V1.05 (Sheldrick, 2003)'
_exptl_crystal_colour Colourless
_exptl_crystal_density_diffrn 1.535
_exptl_crystal_density_method 'not measured'
_exptl_crystal_description needle
_exptl_crystal_F_000 608
_exptl_crystal_size_max 0.10
_exptl_crystal_size_mid 0.04
_exptl_crystal_size_min 0.02
_refine_diff_density_max 0.463
_refine_diff_density_min -0.377
_refine_diff_density_rms 0.080
_refine_ls_abs_structure_details 'Flack H D (1983), 2327 Friedel Pairs'
_refine_ls_abs_structure_Flack 0.46(3)
_refine_ls_extinction_coef 0.0023(5)
_refine_ls_extinction_expression Fc^*^=kFc[1+0.001xFc^2^\l^3^/sin(2\q)]^-1/4^
_refine_ls_extinction_method SHELXL
_refine_ls_goodness_of_fit_ref 1.070
_refine_ls_hydrogen_treatment constr
_refine_ls_matrix_type full
_refine_ls_number_parameters 344
_refine_ls_number_reflns 4719
_refine_ls_number_restraints 2
_refine_ls_restrained_S_all 1.070
_refine_ls_R_factor_all 0.0709
_refine_ls_R_factor_gt 0.0632
_refine_ls_shift/su_max 0.000
_refine_ls_shift/su_mean 0.000
_refine_ls_structure_factor_coef Fsqd
_refine_ls_weighting_details 'calc w=1/[\s^2^(Fo^2^)+(0.0941P)^2^+1.7257P] where P=(Fo^2^+2Fc^2^)/3'
_refine_ls_weighting_scheme calc
_refine_ls_wR_factor_gt 0.1686
_refine_ls_wR_factor_ref 0.1760
_reflns_number_gt 4168
_reflns_number_total 4719
_reflns_threshold_expression I>2\s(I)
_cod_data_source_file ol052069nsi20050826_033719.cif
_cod_data_source_block cha128
_cod_depositor_comments
;
The following automatic conversions were performed:

'_symmetry_cell_setting' value 'Monoclinic' changed to 'monoclinic'
according to /home/saulius/struct/CIF-dictionaries/cif_core.dic
dictionary named 'cif_core.dic' version 2.4.1 from
2010-06-29.

'_geom_bond_publ_flag' value 'Y' changed to 'y'
according to /home/saulius/struct/CIF-dictionaries/cif_core.dic
dictionary named 'cif_core.dic' version 2.4.1 from 2010-06-29 (38
times).

'_geom_angle_publ_flag' value 'Y' changed to 'y' according
to /home/saulius/struct/CIF-dictionaries/cif_core.dic dictionary
named 'cif_core.dic' version 2.4.1 from 2010-06-29 (54
times).

'_geom_torsion_publ_flag' value 'Y' changed to 'y' according
to /home/saulius/struct/CIF-dictionaries/cif_core.dic dictionary
named 'cif_core.dic' version 2.4.1 from 2010-06-29 (56 times).

Automatic conversion script
Id: cif_fix_values 1715 2011-07-08 13:25:40Z adriana 
;
_cod_original_sg_symbol_H-M Pn
_cod_database_code 1506740

loop_
_symmetry_equiv_pos_as_xyz
'x, y, z'
'x+1/2, -y, z+1/2'

loop_
_atom_site_label
_atom_site_type_symbol
_atom_site_fract_x
_atom_site_fract_y
_atom_site_fract_z
_atom_site_U_iso_or_equiv
_atom_site_adp_type
_atom_site_occupancy
_atom_site_symmetry_multiplicity
_atom_site_calc_flag
_atom_site_refinement_flags
N11 N 1.0636(5) 0.9599(4) 0.4267(3) 0.0283(9) Uani 1 1 d .
C12 C 1.1122(6) 0.8426(5) 0.4571(4) 0.0339(11) Uani 1 1 d .
H12 H 1.0537 0.7686 0.4471 0.041 Uiso 1 1 calc R
C13 C 1.2450(6) 0.8305(5) 0.5022(4) 0.0367(12) Uani 1 1 d .
H13 H 1.2782 0.7487 0.5249 0.044 Uiso 1 1 calc R
C14 C 1.3303(6) 0.9376(5) 0.5145(4) 0.0347(12) Uani 1 1 d .
H14 H 1.4226 0.9301 0.5459 0.042 Uiso 1 1 calc R
C15 C 1.2811(7) 1.0557(5) 0.4810(5) 0.0392(13) Uani 1 1 d .
H15 H 1.3399 1.1299 0.4883 0.047 Uiso 1 1 calc R
C16 C 1.1468(7) 1.0658(5) 0.4372(4) 0.0334(12) Uani 1 1 d .
H16 H 1.1123 1.1471 0.4143 0.040 Uiso 1 1 calc R
C21 C 0.9200(6) 0.9702(5) 0.3847(4) 0.0300(10) Uani 1 1 d .
N22 N 0.8362(5) 0.8754(4) 0.3909(3) 0.0348(9) Uani 1 1 d .
C23 C 0.6990(6) 0.9127(5) 0.3451(5) 0.0400(13) Uani 1 1 d .
H23A H 0.6248 0.9131 0.3970 0.048 Uiso 1 1 calc R
H23B H 0.6700 0.8508 0.2912 0.048 Uiso 1 1 calc R
C24 C 0.7153(7) 1.0477(6) 0.3002(5) 0.0446(14) Uani 1 1 d .
H24A H 0.6421 1.1069 0.3260 0.053 Uiso 1 1 calc R
H24B H 0.7068 1.0452 0.2252 0.053 Uiso 1 1 calc R
C25 C 0.8656(7) 1.0898(5) 0.3356(5) 0.0391(12) Uani 1 1 d .
H25A H 0.9243 1.1150 0.2777 0.047 Uiso 1 1 calc R
H25B H 0.8622 1.1619 0.3845 0.047 Uiso 1 1 calc R
N31 N 0.5366(5) 0.5321(4) 0.6373(3) 0.0279(9) Uani 1 1 d .
C32 C 0.6004(6) 0.6493(5) 0.6295(4) 0.0309(11) Uani 1 1 d .
H32 H 0.5586 0.7227 0.6598 0.037 Uiso 1 1 calc R
C33 C 0.7239(6) 0.6616(5) 0.5784(4) 0.0367(12) Uani 1 1 d .
H33 H 0.7675 0.7437 0.5719 0.044 Uiso 1 1 calc R
C34 C 0.7861(7) 0.5527(6) 0.5354(4) 0.0383(12) Uani 1 1 d .
H34 H 0.8728 0.5592 0.5001 0.046 Uiso 1 1 calc R
C35 C 0.7189(7) 0.4364(5) 0.5455(4) 0.0366(12) Uani 1 1 d .
H35 H 0.7591 0.3617 0.5162 0.044 Uiso 1 1 calc R
C36 C 0.5951(6) 0.4259(5) 0.5969(4) 0.0322(12) Uani 1 1 d .
H36 H 0.5505 0.3444 0.6041 0.039 Uiso 1 1 calc R
C41 C 0.4012(6) 0.5247(5) 0.6878(3) 0.0280(10) Uani 1 1 d .
N42 N 0.3252(5) 0.6222(4) 0.6906(3) 0.0312(9) Uani 1 1 d .
C43 C 0.1985(6) 0.5886(5) 0.7483(4) 0.0330(11) Uani 1 1 d .
H43A H 0.1103 0.6166 0.7112 0.040 Uiso 1 1 calc R
H43B H 0.2025 0.6312 0.8155 0.040 Uiso 1 1 calc R
C44 C 0.1994(6) 0.4424(5) 0.7608(4) 0.0372(12) Uani 1 1 d .
H44A H 0.1327 0.4012 0.7110 0.045 Uiso 1 1 calc R
H44B H 0.1722 0.4176 0.8301 0.045 Uiso 1 1 calc R
C45 C 0.3552(6) 0.4037(5) 0.7414(4) 0.0347(12) Uani 1 1 d .
H45A H 0.4110 0.3890 0.8053 0.042 Uiso 1 1 calc R
H45B H 0.3608 0.3267 0.6974 0.042 Uiso 1 1 calc R
S10 S 0.66459(13) 0.07458(12) 0.64353(9) 0.0313(3) Uani 1 1 d .
O11 O 0.5958(4) 0.1574(4) 0.7151(3) 0.0424(9) Uani 1 1 d .
O12 O 0.6357(5) -0.0599(4) 0.6560(4) 0.0546(12) Uani 1 1 d .
O13 O 0.6570(5) 0.1206(4) 0.5409(3) 0.0449(10) Uani 1 1 d .
C10 C 0.8534(6) 0.0873(5) 0.6789(4) 0.0363(12) Uani 1 1 d .
F11 F 0.8769(4) 0.0557(4) 0.7752(2) 0.0558(10) Uani 1 1 d .
F12 F 0.9011(5) 0.2067(4) 0.6663(3) 0.0709(12) Uani 1 1 d .
F13 F 0.9314(4) 0.0087(5) 0.6236(3) 0.0637(11) Uani 1 1 d .
S20 S 0.17432(13) 0.43394(11) 0.44641(9) 0.0308(3) Uani 1 1 d .
O21 O 0.1166(4) 0.5487(3) 0.4913(3) 0.0409(10) Uani 1 1 d .
O22 O 0.0779(5) 0.3662(4) 0.3775(3) 0.0431(9) Uani 1 1 d .
O23 O 0.2550(5) 0.3539(4) 0.5153(3) 0.0468(11) Uani 1 1 d .
C20 C 0.3114(7) 0.4943(8) 0.3649(4) 0.0549(18) Uani 1 1 d .
F21 F 0.2554(6) 0.5803(5) 0.2975(3) 0.0852(17) Uani 1 1 d .
F22 F 0.4118(4) 0.5600(4) 0.4181(3) 0.0545(10) Uani 1 1 d .
F23 F 0.3722(5) 0.4052(6) 0.3136(4) 0.0938(19) Uani 1 1 d .

loop_
_atom_site_aniso_label
_atom_site_aniso_U_11
_atom_site_aniso_U_22
_atom_site_aniso_U_33
_atom_site_aniso_U_23
_atom_site_aniso_U_13
_atom_site_aniso_U_12
N11 0.040(2) 0.024(2) 0.0207(18) -0.0006(14) 0.0004(16) -0.0012(17)
C12 0.048(3) 0.024(2) 0.029(2) 0.0009(19) -0.003(2) -0.002(2)
C13 0.052(4) 0.028(3) 0.030(2) 0.003(2) -0.007(2) 0.001(2)
C14 0.032(3) 0.035(3) 0.036(3) -0.004(2) -0.007(2) 0.002(2)
C15 0.044(3) 0.031(3) 0.042(3) -0.002(2) -0.005(2) -0.008(2)
C16 0.048(3) 0.022(2) 0.030(3) -0.0014(18) -0.002(2) 0.000(2)
C21 0.037(3) 0.029(3) 0.024(2) -0.0004(19) 0.0023(19) 0.002(2)
N22 0.035(2) 0.030(2) 0.039(2) -0.0009(18) 0.0031(18) -0.0015(19)
C23 0.031(3) 0.041(3) 0.047(3) -0.002(2) -0.004(2) 0.002(2)
C24 0.039(3) 0.056(4) 0.038(3) 0.009(3) -0.005(3) 0.002(3)
C25 0.041(3) 0.034(3) 0.041(3) 0.006(2) -0.003(2) -0.002(2)
N31 0.034(2) 0.026(2) 0.0233(19) 0.0025(15) -0.0004(16) 0.0003(17)
C32 0.036(3) 0.027(3) 0.030(2) 0.0032(18) 0.0003(19) 0.003(2)
C33 0.038(3) 0.031(3) 0.041(3) 0.007(2) 0.002(2) -0.003(2)
C34 0.037(3) 0.048(3) 0.031(3) 0.006(2) 0.006(2) 0.005(2)
C35 0.047(3) 0.034(3) 0.029(3) 0.0015(19) 0.004(2) 0.009(2)
C36 0.044(3) 0.027(3) 0.026(2) 0.0019(18) 0.000(2) 0.006(2)
C41 0.037(3) 0.025(3) 0.022(2) 0.0002(17) -0.0030(19) -0.005(2)
N42 0.036(2) 0.031(2) 0.027(2) 0.0029(16) -0.0002(17) 0.0008(18)
C43 0.026(3) 0.034(3) 0.040(3) -0.001(2) 0.003(2) 0.001(2)
C44 0.040(3) 0.040(3) 0.032(3) 0.000(2) 0.005(2) -0.004(2)
C45 0.047(3) 0.028(3) 0.030(3) 0.0028(19) 0.005(2) -0.003(2)
S10 0.0317(7) 0.0285(6) 0.0336(6) -0.0006(5) -0.0028(5) -0.0006(5)
O11 0.045(2) 0.046(2) 0.0361(19) 0.0048(16) 0.0101(16) 0.0128(18)
O12 0.046(3) 0.035(2) 0.082(3) 0.006(2) -0.018(2) -0.0058(18)
O13 0.054(3) 0.053(2) 0.0274(18) -0.0051(17) -0.0088(16) 0.000(2)
C10 0.037(3) 0.047(3) 0.025(2) 0.000(2) -0.001(2) -0.002(2)
F11 0.046(2) 0.093(3) 0.0283(17) 0.0041(16) -0.0077(15) 0.0048(19)
F12 0.056(2) 0.068(3) 0.087(3) 0.016(2) -0.017(2) -0.022(2)
F13 0.047(2) 0.104(3) 0.0403(19) -0.012(2) 0.0053(16) 0.023(2)
S20 0.0355(7) 0.0256(6) 0.0310(6) 0.0004(5) -0.0015(5) 0.0021(5)
O21 0.036(2) 0.0236(19) 0.063(3) -0.0049(16) 0.0044(19) 0.0004(15)
O22 0.051(2) 0.033(2) 0.044(2) 0.0005(16) -0.0134(17) -0.0038(18)
O23 0.070(3) 0.034(2) 0.035(2) 0.0008(15) -0.0159(19) 0.0118(19)
C20 0.041(4) 0.099(6) 0.025(3) 0.000(3) -0.003(2) -0.008(4)
F21 0.081(3) 0.127(4) 0.046(2) 0.043(2) -0.025(2) -0.046(3)
F22 0.0378(19) 0.089(3) 0.0368(18) -0.0011(16) -0.0026(14) -0.0158(18)
F23 0.064(3) 0.147(5) 0.071(3) -0.057(3) 0.029(2) -0.015(3)

loop_
_atom_type_symbol
_atom_type_description
_atom_type_scat_dispersion_real
_atom_type_scat_dispersion_imag
_atom_type_scat_source
C C 0.0181 0.0091 'International Tables Vol C Tables 4.2.6.8 and 6.1.1.4'
H H 0.0000 0.0000 'International Tables Vol C Tables 4.2.6.8 and 6.1.1.4'
N N 0.0311 0.0180 'International Tables Vol C Tables 4.2.6.8 and 6.1.1.4'
O O 0.0492 0.0322 'International Tables Vol C Tables 4.2.6.8 and 6.1.1.4'
F F 0.0727 0.0534 'International Tables Vol C Tables 4.2.6.8 and 6.1.1.4'
S S 0.3331 0.5567 'International Tables Vol C Tables 4.2.6.8 and 6.1.1.4'

loop_
_geom_angle_atom_site_label_1
_geom_angle_atom_site_label_2
_geom_angle_atom_site_label_3
_geom_angle
_geom_angle_publ_flag
C16 N11 C12 120.9(5) y
C16 N11 C21 120.4(4) y
C12 N11 C21 118.7(4) y
N11 C12 C13 120.2(5) y
N11 C12 H12 119.9 ?
C13 C12 H12 119.9 ?
C12 C13 C14 119.6(5) y
C12 C13 H13 120.2 ?
C14 C13 H13 120.2 ?
C13 C14 C15 119.6(5) y
C13 C14 H14 120.2 ?
C15 C14 H14 120.2 ?
C16 C15 C14 119.7(5) y
C16 C15 H15 120.1 ?
C14 C15 H15 120.1 ?
N11 C16 C15 119.9(5) y
N11 C16 H16 120 ?
C15 C16 H16 120 ?
N22 C21 N11 119.4(5) y
N22 C21 C25 118.3(5) y
N11 C21 C25 122.2(5) y
C21 N22 C23 108.0(5) y
N22 C23 C24 107.8(5) y
N22 C23 H23A 110.1 ?
C24 C23 H23A 110.1 ?
N22 C23 H23B 110.1 ?
C24 C23 H23B 110.1 ?
H23A C23 H23B 108.5 ?
C23 C24 C25 104.2(5) y
C23 C24 H24A 110.9 ?
C25 C24 H24A 110.9 ?
C23 C24 H24B 110.9 ?
C25 C24 H24B 110.9 ?
H24A C24 H24B 108.9 ?
C21 C25 C24 101.2(5) y
C21 C25 H25A 111.5 ?
C24 C25 H25A 111.5 ?
C21 C25 H25B 111.5 ?
C24 C25 H25B 111.5 ?
H25A C25 H25B 109.3 ?
C36 N31 C32 121.1(4) y
C36 N31 C41 120.6(4) y
C32 N31 C41 118.3(4) y
N31 C32 C33 120.2(5) y
N31 C32 H32 119.9 ?
C33 C32 H32 119.9 ?
C32 C33 C34 119.6(5) y
C32 C33 H33 120.2 ?
C34 C33 H33 120.2 ?
C35 C34 C33 118.3(5) y
C35 C34 H34 120.8 ?
C33 C34 H34 120.8 ?
C36 C35 C34 121.2(5) y
C36 C35 H35 119.4 ?
C34 C35 H35 119.4 ?
N31 C36 C35 119.5(5) y
N31 C36 H36 120.2 ?
C35 C36 H36 120.2 ?
N42 C41 N31 118.8(4) y
N42 C41 C45 119.5(5) y
N31 C41 C45 121.6(4) y
C41 N42 C43 107.2(4) y
N42 C43 C44 106.8(4) y
N42 C43 H43A 110.4 ?
C44 C43 H43A 110.4 ?
N42 C43 H43B 110.4 ?
C44 C43 H43B 110.4 ?
H43A C43 H43B 108.6 ?
C43 C44 C45 104.1(4) y
C43 C44 H44A 110.9 ?
C45 C44 H44A 110.9 ?
C43 C44 H44B 110.9 ?
C45 C44 H44B 110.9 ?
H44A C44 H44B 109 ?
C41 C45 C44 98.4(4) y
C41 C45 H45A 112.1 ?
C44 C45 H45A 112.1 ?
C41 C45 H45B 112.1 ?
C44 C45 H45B 112.1 ?
H45A C45 H45B 109.7 ?
O12 S10 O13 115.4(3) y
O12 S10 O11 114.6(3) y
O13 S10 O11 114.1(2) y
O12 S10 C10 103.1(3) y
O13 S10 C10 103.7(3) y
O11 S10 C10 103.8(3) y
F11 C10 F13 107.2(5) y
F11 C10 F12 107.7(5) y
F13 C10 F12 108.1(5) y
F11 C10 S10 111.1(4) y
F13 C10 S10 111.2(4) y
F12 C10 S10 111.3(4) y
O23 S20 O21 114.6(2) y
O23 S20 O22 115.1(2) y
O21 S20 O22 115.2(2) y
O23 S20 C20 102.0(3) y
O21 S20 C20 103.8(3) y
O22 S20 C20 103.6(3) y
F23 C20 F22 109.0(6) y
F23 C20 F21 107.3(5) y
F22 C20 F21 105.0(6) y
F23 C20 S20 113.3(6) y
F22 C20 S20 111.3(4) y
F21 C20 S20 110.5(5) y

loop_
_geom_bond_atom_site_label_1
_geom_bond_atom_site_label_2
_geom_bond_distance
_geom_bond_publ_flag
N11 C16 1.353(7) y
N11 C12 1.357(7) y
N11 C21 1.442(7) y
C12 C13 1.368(8) y
C12 H12 0.95 ?
C13 C14 1.376(8) y
C13 H13 0.95 ?
C14 C15 1.379(8) y
C14 H14 0.95 ?
C15 C16 1.372(9) y
C15 H15 0.95 ?
C16 H16 0.95 ?
C21 N22 1.263(7) y
C21 C25 1.484(7) y
N22 C23 1.455(8) y
C23 C24 1.532(8) y
C23 H23a 0.99 ?
C23 H23b 0.99 ?
C24 C25 1.532(9) y
C24 H24a 0.99 ?
C24 H24b 0.99 ?
C25 H25a 0.99 ?
C25 H25b 0.99 ?
N31 C36 1.348(6) y
N31 C32 1.361(7) y
N31 C41 1.452(7) y
C32 C33 1.363(8) y
C32 H32 0.95 ?
C33 C34 1.401(8) y
C33 H33 0.95 ?
C34 C35 1.371(8) y
C34 H34 0.95 ?
C35 C36 1.365(8) y
C35 H35 0.95 ?
C36 H36 0.95 ?
C41 N42 1.239(7) y
C41 C45 1.511(7) y
N42 C43 1.472(7) y
C43 C44 1.527(7) y
C43 H43a 0.99 ?
C43 H43b 0.99 ?
C44 C45 1.542(8) y
C44 H44a 0.99 ?
C44 H44b 0.99 ?
C45 H45a 0.99 ?
C45 H45b 0.99 ?
S10 O12 1.433(4) y
S10 O13 1.435(4) y
S10 O11 1.443(4) y
S10 C10 1.819(6) y
C10 F11 1.323(6) y
C10 F13 1.329(7) y
C10 F12 1.330(7) y
S20 O23 1.431(4) y
S20 O21 1.443(4) y
S20 O22 1.444(4) y
S20 C20 1.812(7) y
C20 F23 1.289(9) y
C20 F22 1.342(7) y
C20 F21 1.354(8) y

loop_
_geom_torsion_atom_site_label_1
_geom_torsion_atom_site_label_2
_geom_torsion_atom_site_label_3
_geom_torsion_atom_site_label_4
_geom_torsion
_geom_torsion_publ_flag
C16 N11 C12 C13 2.2(7) y
C21 N11 C12 C13 -176.5(5) y
N11 C12 C13 C14 -1.4(8) y
C12 C13 C14 C15 -0.2(8) y
C13 C14 C15 C16 1.0(9) y
C12 N11 C16 C15 -1.3(8) y
C21 N11 C16 C15 177.3(5) y
C14 C15 C16 N11 -0.3(8) y
C16 N11 C21 N22 -168.2(5) y
C12 N11 C21 N22 10.5(7) y
C16 N11 C21 C25 10.6(7) y
C12 N11 C21 C25 -170.7(5) y
N11 C21 N22 C23 178.7(4) y
C25 C21 N22 C23 -0.2(7) y
C21 N22 C23 C24 4.6(6) y
N22 C23 C24 C25 -6.8(6) y
N22 C21 C25 C24 -4.1(7) y
N11 C21 C25 C24 177.0(4) y
C23 C24 C25 C21 6.2(6) y
C36 N31 C32 C33 1.4(7) y
C41 N31 C32 C33 -176.8(4) y
N31 C32 C33 C34 -1.1(8) y
C32 C33 C34 C35 0.7(8) y
C33 C34 C35 C36 -0.6(8) y
C32 N31 C36 C35 -1.3(7) y
C41 N31 C36 C35 176.8(5) y
C34 C35 C36 N31 1.0(8) y
C36 N31 C41 N42 -153.6(5) y
C32 N31 C41 N42 24.6(6) y
C36 N31 C41 C45 29.7(6) y
C32 N31 C41 C45 -152.1(4) y
N31 C41 N42 C43 -178.3(4) y
C45 C41 N42 C43 -1.5(6) y
C41 N42 C43 C44 -11.6(6) y
N42 C43 C44 C45 19.2(6) y
N42 C41 C45 C44 13.4(6) y
N31 C41 C45 C44 -170.0(4) y
C43 C44 C45 C41 -18.1(5) y
O12 S10 C10 F11 -63.4(5) y
O13 S10 C10 F11 175.9(4) y
O11 S10 C10 F11 56.4(4) y
O12 S10 C10 F13 55.9(5) y
O13 S10 C10 F13 -64.7(4) y
O11 S10 C10 F13 175.7(4) y
O12 S10 C10 F12 176.5(4) y
O13 S10 C10 F12 55.9(5) y
O11 S10 C10 F12 -63.7(4) y
O23 S20 C20 F23 63.6(5) y
O21 S20 C20 F23 -177.0(5) y
O22 S20 C20 F23 -56.3(5) y
O23 S20 C20 F22 -59.7(6) y
O21 S20 C20 F22 59.7(6) y
O22 S20 C20 F22 -179.6(5) y
O23 S20 C20 F21 -176.0(5) y
O21 S20 C20 F21 -56.5(5) y
O22 S20 C20 F21 64.2(5) y

loop_
_cod_related_entry_id
_cod_related_entry_database
_cod_related_entry_code
1 ChemSpider 30651748
